data_7209810
loop_
_publ_author_name
'Li, Li'
'Yue, Jun-Ming'
'Qiao, Yong-Zhen'
'Niu, Yun-Yin'
'Hou, Hong-Wei'

_publ_section_title
;
 The side chain template effect in viologen on the formation of
 polypseudorotaxane architecture: six novel metal coordination polymers
 and their properties
;
_journal_issue 19
_journal_name_full CrystEngComm
_journal_page_first 3835
_journal_paper_doi 10.1039/c3ce40276b
_journal_volume 15
_journal_year 2013
_chemical_formula_sum 'C10 H11 Cu N3 S2'
_chemical_formula_weight 300.88
_chemical_name_systematic
;
?
;
_space_group_IT_number 14
_symmetry_cell_setting monoclinic
_symmetry_space_group_name_Hall '-P 2ybc'
_symmetry_space_group_name_H-M 'P 1 21/c 1'
_atom_sites_solution_hydrogens geom
_atom_sites_solution_primary direct
_atom_sites_solution_secondary difmap
_audit_creation_method SHELXL-97
_cell_angle_alpha 90.00
_cell_angle_beta 94.854(3)
_cell_angle_gamma 90.00
_cell_formula_units_Z 4
_cell_length_a 10.2175(3)
_cell_length_b 11.0524(4)
_cell_length_c 10.7815(3)
_cell_measurement_temperature 293(2)
_cell_volume 1213.17(7)
_computing_structure_refinement 'SHELXL-97 (Sheldrick, 1997)'
_computing_structure_solution 'SHELXS-97 (Sheldrick, 1990)'
_diffrn_ambient_temperature 293(2)
_diffrn_measured_fraction_theta_full 0.998
_diffrn_measured_fraction_theta_max 0.998
_diffrn_radiation_monochromator graphite
_diffrn_radiation_source 'fine-focus sealed tube'
_diffrn_radiation_type MoK\a
_diffrn_radiation_wavelength 0.71073
_diffrn_reflns_av_R_equivalents 0.0209
_diffrn_reflns_av_sigmaI/netI 0.0324
_diffrn_reflns_limit_h_max 12
_diffrn_reflns_limit_h_min -7
_diffrn_reflns_limit_k_max 13
_diffrn_reflns_limit_k_min -8
_diffrn_reflns_limit_l_max 12
_diffrn_reflns_limit_l_min -13
_diffrn_reflns_number 4298
_diffrn_reflns_theta_full 25.50
_diffrn_reflns_theta_max 25.50
_diffrn_reflns_theta_min 3.22
_exptl_absorpt_coefficient_mu 2.118
_exptl_absorpt_correction_T_max 0.7280
_exptl_absorpt_correction_T_min 0.6304
_exptl_absorpt_correction_type multi-scan
_exptl_crystal_colour black
_exptl_crystal_density_diffrn 1.647
_exptl_crystal_density_method 'not measured'
_exptl_crystal_description block
_exptl_crystal_F_000 612
_exptl_crystal_size_max 0.24
_exptl_crystal_size_mid 0.20
_exptl_crystal_size_min 0.16
_refine_diff_density_max 0.478
_refine_diff_density_min -0.676
_refine_diff_density_rms 0.064
_refine_ls_extinction_method none
_refine_ls_goodness_of_fit_ref 1.037
_refine_ls_hydrogen_treatment mixed
_refine_ls_matrix_type full
_refine_ls_number_parameters 147
_refine_ls_number_reflns 2251
_refine_ls_number_restraints 0
_refine_ls_restrained_S_all 1.037
_refine_ls_R_factor_all 0.0515
_refine_ls_R_factor_gt 0.0376
_refine_ls_shift/su_max 0.001
_refine_ls_shift/su_mean 0.000
_refine_ls_structure_factor_coef Fsqd
_refine_ls_weighting_details 'calc w=1/[\s^2^(Fo^2^)+(0.0411P)^2^+0.7530P] where P=(Fo^2^+2Fc^2^)/3'
_refine_ls_weighting_scheme calc
_refine_ls_wR_factor_gt 0.0849
_refine_ls_wR_factor_ref 0.0927
_reflns_number_gt 1812
_reflns_number_total 2251
_reflns_threshold_expression >2sigma(I)
_cod_data_source_file c3ce40276b.txt
_cod_data_source_block 20110929a
_cod_original_cell_volume 1213.16(7)
_cod_original_sg_symbol_H-M P21/c
_cod_database_code 7209810

loop_
_symmetry_equiv_pos_as_xyz
'x, y, z'
'-x, y+1/2, -z+1/2'
'-x, -y, -z'
'x, -y-1/2, z-1/2'

loop_
_atom_site_label
_atom_site_type_symbol
_atom_site_fract_x
_atom_site_fract_y
_atom_site_fract_z
_atom_site_U_iso_or_equiv
_atom_site_adp_type
_atom_site_occupancy
_atom_site_symmetry_multiplicity
_atom_site_calc_flag
_atom_site_refinement_flags
Cu1 Cu 0.84281(5) 0.85854(5) 0.11842(4) 0.05794(19) Uani 1 1 d .
N1 N 0.9948(3) 1.1492(2) -0.0400(3) 0.0478(7) Uani 1 1 d .
N2 N 0.7941(3) 0.6775(3) -0.2165(2) 0.0473(7) Uani 1 1 d .
N3 N 0.2583(2) 0.96585(19) 0.3091(2) 0.0306(5) Uani 1 1 d .
S1 S 0.78679(8) 1.08802(8) 0.10025(8) 0.0458(2) Uani 1 1 d .
S2 S 0.67057(9) 0.75561(8) -0.00972(8) 0.0481(2) Uani 1 1 d .
C1 C 0.9098(3) 1.1250(3) 0.0189(3) 0.0373(7) Uani 1 1 d .
C3 C 0.1524(3) 1.0279(3) 0.2696(3) 0.0397(7) Uani 1 1 d .
H3 H 0.1471 1.0619 0.1905 0.048 Uiso 1 1 calc R
C4 C 0.0500(3) 1.0434(3) 0.3424(3) 0.0429(8) Uani 1 1 d .
H4 H -0.0232 1.0879 0.3125 0.051 Uiso 1 1 calc R
C5 C 0.0554(3) 0.9929(2) 0.4602(3) 0.0287(6) Uani 1 1 d .
C6 C 0.1671(3) 0.9289(3) 0.4993(3) 0.0393(7) Uani 1 1 d .
H6 H 0.1748 0.8940 0.5781 0.047 Uiso 1 1 calc R
C7 C 0.2666(3) 0.9163(3) 0.4234(3) 0.0400(7) Uani 1 1 d .
H7 H 0.3412 0.8728 0.4512 0.048 Uiso 1 1 calc R
C8 C 0.3697(3) 0.9531(3) 0.2280(3) 0.0387(7) Uani 1 1 d .
H8 H 0.3442 0.9931 0.1485 0.046 Uiso 1 1 calc R
C9 C 0.3944(4) 0.8215(3) 0.2021(3) 0.0500(9) Uani 1 1 d .
H9A H 0.4240 0.7814 0.2784 0.075 Uiso 1 1 calc R
H9B H 0.4605 0.8148 0.1442 0.075 Uiso 1 1 calc R
H9C H 0.3146 0.7845 0.1673 0.075 Uiso 1 1 calc R
C10 C 0.4887(4) 1.0169(3) 0.2879(4) 0.0620(11) Uani 1 1 d .
H10A H 0.4666 1.0992 0.3053 0.093 Uiso 1 1 calc R
H10B H 0.5575 1.0154 0.2325 0.093 Uiso 1 1 calc R
H10C H 0.5179 0.9766 0.3642 0.093 Uiso 1 1 calc R
C2 C 0.7440(3) 0.7094(3) -0.1306(3) 0.0359(7) Uani 1 1 d .

loop_
_atom_site_aniso_label
_atom_site_aniso_U_11
_atom_site_aniso_U_22
_atom_site_aniso_U_33
_atom_site_aniso_U_23
_atom_site_aniso_U_13
_atom_site_aniso_U_12
Cu1 0.0604(3) 0.0780(4) 0.0388(3) 0.0024(2) 0.0243(2) -0.0058(2)
N1 0.0507(17) 0.0459(16) 0.0492(17) 0.0048(13) 0.0182(14) 0.0074(14)
N2 0.0593(18) 0.0534(17) 0.0307(14) -0.0009(12) 0.0123(13) 0.0014(14)
N3 0.0330(13) 0.0252(12) 0.0344(13) 0.0007(10) 0.0083(10) 0.0016(11)
S1 0.0412(5) 0.0547(5) 0.0435(5) 0.0052(4) 0.0152(4) 0.0063(4)
S2 0.0513(5) 0.0577(5) 0.0378(4) -0.0096(4) 0.0185(4) -0.0032(4)
C1 0.0408(18) 0.0362(16) 0.0353(16) 0.0004(13) 0.0054(14) 0.0088(14)
C3 0.0413(18) 0.0484(19) 0.0293(16) 0.0067(14) 0.0034(13) 0.0057(15)
C4 0.0336(17) 0.059(2) 0.0360(17) 0.0080(15) 0.0019(13) 0.0115(16)
C5 0.0297(15) 0.0258(13) 0.0307(15) -0.0026(11) 0.0021(12) -0.0048(12)
C6 0.0413(18) 0.0419(17) 0.0359(17) 0.0120(14) 0.0094(14) 0.0104(15)
C7 0.0382(17) 0.0410(17) 0.0419(18) 0.0115(14) 0.0101(14) 0.0131(15)
C8 0.0429(18) 0.0360(16) 0.0397(17) 0.0067(13) 0.0188(14) 0.0047(15)
C9 0.061(2) 0.0412(18) 0.051(2) -0.0053(15) 0.0220(17) 0.0100(17)
C10 0.050(2) 0.054(2) 0.086(3) -0.005(2) 0.028(2) -0.0105(19)
C2 0.0424(17) 0.0377(16) 0.0277(15) 0.0025(13) 0.0038(13) -0.0016(15)

loop_
_atom_type_symbol
_atom_type_description
_atom_type_scat_dispersion_real
_atom_type_scat_dispersion_imag
_atom_type_scat_source
C C 0.0033 0.0016 'International Tables Vol C Tables 4.2.6.8 and 6.1.1.4'
H H 0.0000 0.0000 'International Tables Vol C Tables 4.2.6.8 and 6.1.1.4'
N N 0.0061 0.0033 'International Tables Vol C Tables 4.2.6.8 and 6.1.1.4'
S S 0.1246 0.1234 'International Tables Vol C Tables 4.2.6.8 and 6.1.1.4'
Cu Cu 0.3201 1.2651 'International Tables Vol C Tables 4.2.6.8 and 6.1.1.4'

loop_
_geom_angle_atom_site_label_1
_geom_angle_atom_site_label_2
_geom_angle_atom_site_label_3
_geom_angle
_geom_angle_site_symmetry_1
_geom_angle_site_symmetry_3
N1 Cu1 N2 133.99(13) 3_775 4_576
N1 Cu1 S2 109.83(9) 3_775 .
N2 Cu1 S2 101.36(9) 4_576 .
N1 Cu1 S1 101.66(8) 3_775 .
N2 Cu1 S1 101.43(9) 4_576 .
S2 Cu1 S1 105.64(4) . .
C1 N1 Cu1 162.0(3) . 3_775
C2 N2 Cu1 166.5(3) . 4_575
C3 N3 C7 119.5(2) . .
C3 N3 C8 120.1(2) . .
C7 N3 C8 120.3(2) . .
C1 S1 Cu1 96.29(11) . .
C2 S2 Cu1 103.89(11) . .
N1 C1 S1 178.5(3) . .
N3 C3 C4 121.6(3) . .
N3 C3 H3 119.2 . .
C4 C3 H3 119.2 . .
C3 C4 C5 120.1(3) . .
C3 C4 H4 119.9 . .
C5 C4 H4 119.9 . .
C6 C5 C4 117.1(3) . .
C6 C5 C5 121.9(3) . 3_576
C4 C5 C5 121.0(3) . 3_576
C7 C6 C5 120.5(3) . .
C7 C6 H6 119.7 . .
C5 C6 H6 119.7 . .
N3 C7 C6 121.1(3) . .
N3 C7 H7 119.5 . .
C6 C7 H7 119.5 . .
N3 C8 C10 109.4(3) . .
N3 C8 C9 110.2(2) . .
C10 C8 C9 112.9(3) . .
N3 C8 H8 108.1 . .
C10 C8 H8 108.1 . .
C9 C8 H8 108.1 . .
C8 C9 H9A 109.5 . .
C8 C9 H9B 109.5 . .
H9A C9 H9B 109.5 . .
C8 C9 H9C 109.5 . .
H9A C9 H9C 109.5 . .
H9B C9 H9C 109.5 . .
C8 C10 H10A 109.5 . .
C8 C10 H10B 109.5 . .
H10A C10 H10B 109.5 . .
C8 C10 H10C 109.5 . .
H10A C10 H10C 109.5 . .
H10B C10 H10C 109.5 . .
N2 C2 S2 179.1(3) . .

loop_
_geom_bond_atom_site_label_1
_geom_bond_atom_site_label_2
_geom_bond_distance
_geom_bond_site_symmetry_2
Cu1 N1 1.926(3) 3_775
Cu1 N2 1.930(3) 4_576
Cu1 S2 2.4266(10) .
Cu1 S1 2.6037(10) .
N1 C1 1.150(4) .
N1 Cu1 1.926(3) 3_775
N2 C2 1.151(4) .
N2 Cu1 1.930(3) 4_575
N3 C3 1.321(4) .
N3 C7 1.344(4) .
N3 C8 1.500(3) .
S1 C1 1.644(3) .
S2 C2 1.639(3) .
C3 C4 1.369(4) .
C3 H3 0.9300 .
C4 C5 1.384(4) .
C4 H4 0.9300 .
C5 C6 1.378(4) .
C5 C5 1.486(5) 3_576
C6 C7 1.365(4) .
C6 H6 0.9300 .
C7 H7 0.9300 .
C8 C10 1.503(5) .
C8 C9 1.507(4) .
C8 H8 0.9800 .
C9 H9A 0.9600 .
C9 H9B 0.9600 .
C9 H9C 0.9600 .
C10 H10A 0.9600 .
C10 H10B 0.9600 .
C10 H10C 0.9600 .

loop_
_geom_torsion_atom_site_label_1
_geom_torsion_atom_site_label_2
_geom_torsion_atom_site_label_3
_geom_torsion_atom_site_label_4
_geom_torsion
_geom_torsion_site_symmetry_1
_geom_torsion_site_symmetry_4
N1 Cu1 S1 C1 4.28(14) 3_775 .
N2 Cu1 S1 C1 144.21(15) 4_576 .
S2 Cu1 S1 C1 -110.39(12) . .
N1 Cu1 S2 C2 -0.74(15) 3_775 .
N2 Cu1 S2 C2 -146.39(14) 4_576 .
S1 Cu1 S2 C2 108.16(11) . .
Cu1 N1 C1 S1 -75(13) 3_775 .
Cu1 S1 C1 N1 58(12) . .
C7 N3 C3 C4 0.1(5) . .
C8 N3 C3 C4 -178.6(3) . .
N3 C3 C4 C5 -0.4(5) . .
C3 C4 C5 C6 0.6(5) . .
C3 C4 C5 C5 -179.1(3) . 3_576
C4 C5 C6 C7 -0.4(5) . .
C5 C5 C6 C7 179.3(3) 3_576 .
C3 N3 C7 C6 0.1(5) . .
C8 N3 C7 C6 178.8(3) . .
C5 C6 C7 N3 0.1(5) . .
C3 N3 C8 C10 114.6(3) . .
C7 N3 C8 C10 -64.1(4) . .
C3 N3 C8 C9 -120.7(3) . .
C7 N3 C8 C9 60.7(4) . .
Cu1 N2 C2 S2 4(21) 4_575 .
Cu1 S2 C2 N2 -135(20) . .
